data_4323141
loop_
_publ_author_name
'Z. Mazej'
'Horst Borrmann'
'Karel Lutar'
'Boris \<Zemva'

_publ_contact_author
;
       Prof. Dr. Boris \<Zemva
       Jo\<zef Stefan Institute
       Jamova 39
       SI-1000 Ljubljana
       Slovenia
;
_publ_contact_author_email BORIS.ZEMVA@IJS.SI
_publ_contact_author_fax ' +386 61 123 21 25 '
_publ_contact_author_phone ' +386 61 177 3540 '
_publ_section_title
;
 Metal Coordinated HFA Unique Case
;
_journal_name_full 'Inorganic Chemistry'
_journal_page_first 5912
_journal_page_last 5914
_journal_paper_doi 10.1021/ic980716j
_journal_volume 37
_journal_year 1998
_chemical_formula_moiety La(HF)~2~(AsF~6~)~3~
_chemical_formula_sum 'As3 F20 H2 La'
_chemical_formula_weight 745.69
_chemical_name_systematic
; 
 ? 
;
_space_group_IT_number 62
_symmetry_cell_setting orthorhombic
_symmetry_space_group_name_Hall '-P 2ac 2n'
_symmetry_space_group_name_H-M 'P n m a'
_atom_sites_solution_hydrogens difmap
_atom_sites_solution_primary Patterson
_atom_sites_solution_secondary difmap
_audit_creation_method SHELXL-97
_cell_angle_alpha 90.00
_cell_angle_beta 90.00
_cell_angle_gamma 90.00
_cell_formula_units_Z 4
_cell_length_a 10.609(2)
_cell_length_b 17.262(5)
_cell_length_c 7.7003(18)
_cell_measurement_temperature 293(2)
_cell_volume 1410.2(6)
_computing_cell_refinement 'IPDS package (Stoe, 1995)'
_computing_data_collection 'IPDS package (Stoe, 1995)'
_computing_data_reduction 'IPDS package (Stoe, 1995)'
_computing_molecular_graphics 'SHELXTL-Plus (Sheldrick, 1990)'
_computing_publication_material 'SHELXL-97 (Sheldrick, 1997)'
_computing_structure_refinement 'SHELXL-97 (Sheldrick, 1997)'
_computing_structure_solution 'SHELXS-97 (Sheldrick, 1997)'
_diffrn_ambient_temperature 293(2)
_diffrn_measured_fraction_theta_full 0.823
_diffrn_measured_fraction_theta_max 0.823
_diffrn_measurement_device_type 'Stoe IPDS'
_diffrn_measurement_method oscillation
_diffrn_radiation_monochromator graphite
_diffrn_radiation_source 'long fine-focus sealed tube'
_diffrn_radiation_type MoK\a
_diffrn_radiation_wavelength 0.71073
_diffrn_reflns_av_R_equivalents 0.0184
_diffrn_reflns_av_sigmaI/netI 0.0140
_diffrn_reflns_limit_h_max 11
_diffrn_reflns_limit_h_min -11
_diffrn_reflns_limit_k_max 20
_diffrn_reflns_limit_k_min -16
_diffrn_reflns_limit_l_max 9
_diffrn_reflns_limit_l_min -8
_diffrn_reflns_number 4417
_diffrn_reflns_theta_full 24.82
_diffrn_reflns_theta_max 25.00
_diffrn_reflns_theta_min 2.90
_exptl_absorpt_coefficient_mu 10.238
_exptl_absorpt_correction_type 'not applied'
_exptl_crystal_colour colorless
_exptl_crystal_density_diffrn 3.512
_exptl_crystal_density_method 'not measured'
_exptl_crystal_description irregular
_exptl_crystal_F_000 1352
_exptl_crystal_size_max 0.41
_exptl_crystal_size_mid 0.27
_exptl_crystal_size_min 0.15
_refine_diff_density_max 0.552
_refine_diff_density_min -0.537
_refine_diff_density_rms 0.108
_refine_ls_extinction_method none
_refine_ls_goodness_of_fit_ref 1.086
_refine_ls_hydrogen_treatment isotropic
_refine_ls_matrix_type full
_refine_ls_number_parameters 122
_refine_ls_number_reflns 1171
_refine_ls_number_restraints 0
_refine_ls_restrained_S_all 1.086
_refine_ls_R_factor_all 0.0226
_refine_ls_R_factor_gt 0.0192
_refine_ls_shift/su_max 0.001
_refine_ls_shift/su_mean 0.000
_refine_ls_structure_factor_coef Fsqd
_refine_ls_weighting_details 'w=1/[\s^2^(Fo^2^)+(0.0382P)^2^+0.1985P] where P=(Fo^2^+2Fc^2^)/3'
_refine_ls_weighting_scheme calc
_refine_ls_wR_factor_gt 0.0511
_refine_ls_wR_factor_ref 0.0523
_reflns_number_gt 1068
_reflns_number_total 1171
_reflns_threshold_expression >2sigma(I)
_cod_data_source_file ic980716j.cif
_cod_data_source_block lahf2
_cod_depositor_comments
;
The following automatic conversions were performed:

'_refine_ls_weighting_scheme' value 'calc
w=1/[\s^2^(Fo^2^)+(0.0382P)^2^+0.1985P] where P=(Fo^2^+2Fc^2^)/3' was
changed to 'calc'. New tag '_refine_ls_weighting_details' was
created. The value of the new tag was set to
'w=1/[\s^2^(Fo^2^)+(0.0382P)^2^+0.1985P] where P=(Fo^2^+2Fc^2^)/3'.

Automatic conversion script
Id: cif_fix_values 3143 2015-03-26 13:38:13Z robertas 
;
_cod_original_formula_sum 'H2 As3 F20 La'
_cod_database_code 4323141

loop_
_symmetry_equiv_pos_as_xyz
'x, y, z'
'-x+1/2, -y, z+1/2'
'-x, y+1/2, -z'
'x+1/2, -y+1/2, -z+1/2'
'-x, -y, -z'
'x-1/2, y, -z-1/2'
'x, -y-1/2, z'
'-x-1/2, y-1/2, z-1/2'

loop_
_atom_site_label
_atom_site_type_symbol
_atom_site_fract_x
_atom_site_fract_y
_atom_site_fract_z
_atom_site_U_iso_or_equiv
_atom_site_adp_type
_atom_site_occupancy
_atom_site_calc_flag
_atom_site_refinement_flags
_atom_site_disorder_assembly
_atom_site_disorder_group
La La 0.43971(3) 0.7500 0.06436(3) 0.01557(12) Uani 1 d S . .
F1 F 0.4004(3) 0.62462(18) -0.0794(3) 0.0389(7) Uani 1 d . . .
H1 H 0.383(7) 0.591(4) -0.073(8) 0.06(2) Uiso 1 d . . .
As1 As 0.56153(5) 0.7500 -0.38566(6) 0.02009(16) Uani 1 d S . .
F2 F 0.4115(4) 0.7500 -0.3005(5) 0.0380(8) Uani 1 d S . .
F3 F 0.6110(3) 0.7500 -0.1674(4) 0.0347(8) Uani 1 d S . .
F4 F 0.7192(3) 0.7500 -0.4570(4) 0.0343(8) Uani 1 d S . .
F5 F 0.5113(4) 0.7500 -0.5977(4) 0.0443(10) Uani 1 d S . .
F6 F 0.5659(3) 0.65344(15) -0.3845(3) 0.0423(7) Uani 1 d . . .
As2 As 0.22952(4) 0.58873(2) 0.34659(4) 0.02023(14) Uani 1 d . . .
F7 F 0.3211(3) 0.66586(15) 0.2602(3) 0.0394(6) Uani 1 d . . .
F8 F 0.1781(3) 0.57115(16) 0.1443(3) 0.0413(7) Uani 1 d . . .
F9 F 0.3500(3) 0.52705(18) 0.3236(3) 0.0507(8) Uani 1 d . . .
F10 F 0.2742(3) 0.61510(18) 0.5464(3) 0.0417(7) Uani 1 d . . .
F11 F 0.1057(3) 0.65812(14) 0.3643(3) 0.0357(6) Uani 1 d . . .
F12 F 0.1290(3) 0.52033(15) 0.4306(3) 0.0440(7) Uani 1 d . . .

loop_
_atom_site_aniso_label
_atom_site_aniso_U_11
_atom_site_aniso_U_22
_atom_site_aniso_U_33
_atom_site_aniso_U_23
_atom_site_aniso_U_13
_atom_site_aniso_U_12
La 0.0151(2) 0.01552(17) 0.01605(17) 0.000 0.00125(9) 0.000
F1 0.056(2) 0.0222(14) 0.0382(14) -0.0081(11) 0.0017(12) -0.0108(13)
As1 0.0182(3) 0.0270(3) 0.0151(3) 0.000 0.00386(18) 0.000
F2 0.022(2) 0.040(2) 0.052(2) 0.000 0.0141(15) 0.000
F3 0.035(2) 0.054(2) 0.0153(14) 0.000 -0.0001(13) 0.000
F4 0.022(2) 0.053(2) 0.0288(15) 0.000 0.0065(13) 0.000
F5 0.037(2) 0.072(3) 0.0241(15) 0.000 -0.0082(15) 0.000
F6 0.053(2) 0.0275(13) 0.0468(14) -0.0055(12) 0.0184(12) 0.0038(12)
As2 0.0232(3) 0.0172(2) 0.0203(2) 0.00248(13) 0.00284(14) 0.00181(15)
F7 0.0401(17) 0.0400(14) 0.0382(12) 0.0078(11) 0.0097(11) -0.0127(12)
F8 0.058(2) 0.0389(15) 0.0265(12) -0.0081(10) -0.0086(11) 0.0014(13)
F9 0.046(2) 0.0476(16) 0.0581(15) 0.0022(14) 0.0064(13) 0.0268(14)
F10 0.0496(18) 0.0505(17) 0.0249(11) -0.0007(11) -0.0072(10) -0.0055(14)
F11 0.0352(16) 0.0313(13) 0.0404(13) -0.0005(11) 0.0042(10) 0.0128(11)
F12 0.052(2) 0.0230(14) 0.0574(16) 0.0103(11) 0.0083(12) -0.0085(12)

loop_
_atom_type_symbol
_atom_type_description
_atom_type_scat_dispersion_real
_atom_type_scat_dispersion_imag
_atom_type_scat_source
F F 0.0171 0.0103 'International Tables Vol C Tables 4.2.6.8 and 6.1.1.4'
H H 0.0000 0.0000 'International Tables Vol C Tables 4.2.6.8 and 6.1.1.4'
As As 0.0499 2.0058 'International Tables Vol C Tables 4.2.6.8 and 6.1.1.4'
La La -0.2871 2.4523 'International Tables Vol C Tables 4.2.6.8 and 6.1.1.4'

loop_
_geom_angle_atom_site_label_1
_geom_angle_atom_site_label_2
_geom_angle_atom_site_label_3
_geom_angle
_geom_angle_site_symmetry_1
_geom_angle_site_symmetry_3
_geom_angle_publ_flag
F11 La F11 81.37(13) 4_565 6_656 ?
F11 La F7 81.13(9) 4_565 7_575 ?
F11 La F7 128.40(8) 6_656 7_575 ?
F11 La F7 128.40(8) 4_565 . ?
F11 La F7 81.13(9) 6_656 . ?
F7 La F7 72.97(13) 7_575 . ?
F11 La F1 69.63(10) 4_565 7_575 ?
F11 La F1 142.75(11) 6_656 7_575 ?
F7 La F1 70.61(9) 7_575 7_575 ?
F7 La F1 135.36(10) . 7_575 ?
F11 La F1 142.75(10) 4_565 . ?
F11 La F1 69.62(10) 6_656 . ?
F7 La F1 135.36(10) 7_575 . ?
F7 La F1 70.61(9) . . ?
F1 La F1 122.68(14) 7_575 . ?
F11 La F4 139.27(7) 4_565 6 ?
F11 La F4 139.27(7) 6_656 6 ?
F7 La F4 73.74(9) 7_575 6 ?
F7 La F4 73.74(9) . 6 ?
F1 La F4 71.99(9) 7_575 6 ?
F1 La F4 71.99(9) . 6 ?
F11 La F3 69.02(8) 4_565 . ?
F11 La F3 69.02(8) 6_656 . ?
F7 La F3 143.14(7) 7_575 . ?
F7 La F3 143.14(7) . . ?
F1 La F3 78.83(8) 7_575 . ?
F1 La F3 78.83(8) . . ?
F4 La F3 116.04(10) 6 . ?
F11 La F5 65.19(8) 4_565 1_556 ?
F11 La F5 65.19(8) 6_656 1_556 ?
F7 La F5 63.37(9) 7_575 1_556 ?
F7 La F5 63.37(9) . 1_556 ?
F1 La F5 118.57(7) 7_575 1_556 ?
F1 La F5 118.57(7) . 1_556 ?
F4 La F5 125.74(11) 6 1_556 ?
F3 La F5 118.22(12) . 1_556 ?
F11 La F2 107.54(8) 4_565 . ?
F11 La F2 107.54(8) 6_656 . ?
F7 La F2 124.00(8) 7_575 . ?
F7 La F2 124.00(8) . . ?
F1 La F2 62.35(7) 7_575 . ?
F1 La F2 62.35(7) . . ?
F4 La F2 64.45(10) 6 . ?
F3 La F2 51.59(11) . . ?
F5 La F2 169.81(11) 1_556 . ?
La F1 H1 148(6) . . ?
F6 As1 F6 176.8(2) 7_575 . ?
F6 As1 F5 90.78(10) 7_575 . ?
F6 As1 F5 90.78(10) . . ?
F6 As1 F2 91.36(9) 7_575 . ?
F6 As1 F2 91.36(9) . . ?
F5 As1 F2 94.31(18) . . ?
F6 As1 F4 88.58(9) 7_575 . ?
F6 As1 F4 88.58(9) . . ?
F5 As1 F4 89.89(17) . . ?
F2 As1 F4 175.80(17) . . ?
F6 As1 F3 89.24(10) 7_575 . ?
F6 As1 F3 89.24(10) . . ?
F5 As1 F3 179.26(18) . . ?
F2 As1 F3 84.95(17) . . ?
F4 As1 F3 90.85(15) . . ?
As1 F2 La 106.29(17) . . ?
As1 F3 La 117.16(17) . . ?
As1 F4 La 178.72(17) . 6_655 ?
As1 F5 La 178.2(2) . 1_554 ?
F10 As2 F9 93.10(14) . . ?
F10 As2 F8 174.23(14) . . ?
F9 As2 F8 92.00(14) . . ?
F10 As2 F12 90.96(13) . . ?
F9 As2 F12 94.41(16) . . ?
F8 As2 F12 91.34(13) . . ?
F10 As2 F7 89.17(13) . . ?
F9 As2 F7 91.11(15) . . ?
F8 As2 F7 88.03(13) . . ?
F12 As2 F7 174.47(13) . . ?
F10 As2 F11 87.47(13) . . ?
F9 As2 F11 176.92(14) . . ?
F8 As2 F11 87.30(13) . . ?
F12 As2 F11 88.60(13) . . ?
F7 As2 F11 85.88(13) . . ?
As2 F7 La 163.35(14) . . ?
As2 F11 La 171.32(12) . 6_556 ?

loop_
_geom_bond_atom_site_label_1
_geom_bond_atom_site_label_2
_geom_bond_distance
_geom_bond_site_symmetry_2
_geom_bond_publ_flag
La F11 2.433(2) 4_565 ?
La F11 2.433(2) 6_656 ?
La F7 2.443(2) 7_575 ?
La F7 2.443(2) . ?
La F1 2.466(3) 7_575 ?
La F1 2.466(3) . ?
La F4 2.482(3) 6 ?
La F3 2.547(3) . ?
La F5 2.711(3) 1_556 ?
La F2 2.826(4) . ?
F1 H1 0.61(7) . ?
As1 F6 1.667(3) 7_575 ?
As1 F6 1.667(3) . ?
As1 F5 1.718(3) . ?
As1 F2 1.722(4) . ?
As1 F4 1.760(3) . ?
As1 F3 1.760(3) . ?
F4 La 2.482(3) 6_655 ?
F5 La 2.711(3) 1_554 ?
As2 F10 1.673(2) . ?
As2 F9 1.673(3) . ?
As2 F8 1.678(2) . ?
As2 F12 1.717(3) . ?
As2 F7 1.777(2) . ?
As2 F11 1.783(2) . ?
F11 La 2.433(2) 6_556 ?
